data_7239137
loop_
_publ_author_name
'Chen, Qian'
'Lv, Lanlan'
'Yu, Meng'
'Shi, Yanhui'
'Li, Yuling'
'Pang, Guangsheng'
'Cao, Changsheng'

_publ_section_title
;
 Simple, efficient and reusable Pd--NHC catalysts for hydroamination
;
_journal_issue 40
_journal_name_full 'RSC Advances'
_journal_page_first 18359
_journal_paper_doi 10.1039/c3ra42990c
_journal_volume 3
_journal_year 2013
_chemical_formula_sum 'C17 H29 Br2 N7 Pd'
_chemical_formula_weight 597.67
_space_group_IT_number 62
_space_group_name_Hall '-P 2ac 2n'
_space_group_name_H-M_alt 'P n m a'
_symmetry_cell_setting orthorhombic
_symmetry_space_group_name_H-M 'P n m a'
_atom_sites_solution_hydrogens geom
_atom_sites_solution_primary direct
_atom_sites_solution_secondary difmap
_audit_creation_method SHELXL-97
_cell_angle_alpha 90.00
_cell_angle_beta 90.00
_cell_angle_gamma 90.00
_cell_formula_units_Z 4
_cell_length_a 8.1484(11)
_cell_length_b 18.284(2)
_cell_length_c 15.475(2)
_cell_measurement_temperature 296(2)
_cell_measurement_theta_max 27.99
_cell_measurement_theta_min 1.72
_cell_volume 2305.5(5)
_computing_cell_refinement 'Bruker SAINT'
_computing_data_collection 'Bruker APEX2'
_computing_data_reduction 'Bruker SAINT'
_computing_molecular_graphics 'Bruker SHELXTL'
_computing_publication_material 'Bruker SHELXTL'
_computing_structure_refinement 'SHELXL-97 (Sheldrick, 2008)'
_computing_structure_solution 'SHELXS-97 (Sheldrick, 2008)'
_diffrn_ambient_temperature 296(2)
_diffrn_measured_fraction_theta_full 0.996
_diffrn_measured_fraction_theta_max 0.996
_diffrn_measurement_device_type 'Bruker APEX-II CCD'
_diffrn_measurement_method '\f and \w scans'
_diffrn_radiation_monochromator graphite
_diffrn_radiation_source 'fine-focus sealed tube'
_diffrn_radiation_type MoK\a
_diffrn_radiation_wavelength 0.71073
_diffrn_reflns_av_R_equivalents 0.0459
_diffrn_reflns_av_sigmaI/netI 0.0219
_diffrn_reflns_limit_h_max 9
_diffrn_reflns_limit_h_min -9
_diffrn_reflns_limit_k_max 20
_diffrn_reflns_limit_k_min -21
_diffrn_reflns_limit_l_max 18
_diffrn_reflns_limit_l_min -18
_diffrn_reflns_number 22406
_diffrn_reflns_theta_full 25.00
_diffrn_reflns_theta_max 25.00
_diffrn_reflns_theta_min 1.72
_exptl_absorpt_coefficient_mu 4.287
_exptl_absorpt_correction_T_max 0.710
_exptl_absorpt_correction_T_min 0.259
_exptl_absorpt_correction_type multi-scan
_exptl_absorpt_process_details sadabs
_exptl_crystal_colour colourless
_exptl_crystal_density_diffrn 1.722
_exptl_crystal_density_method 'not measured'
_exptl_crystal_description block
_exptl_crystal_F_000 1184.0
_exptl_crystal_size_max 0.33
_exptl_crystal_size_mid 0.27
_exptl_crystal_size_min 0.08
_refine_diff_density_max 0.704
_refine_diff_density_min -1.139
_refine_diff_density_rms 0.202
_refine_ls_extinction_method none
_refine_ls_goodness_of_fit_ref 1.025
_refine_ls_hydrogen_treatment constr
_refine_ls_matrix_type full
_refine_ls_number_parameters 133
_refine_ls_number_reflns 2091
_refine_ls_number_restraints 2
_refine_ls_restrained_S_all 1.024
_refine_ls_R_factor_all 0.0497
_refine_ls_R_factor_gt 0.0421
_refine_ls_shift/su_max 0.012
_refine_ls_shift/su_mean 0.001
_refine_ls_structure_factor_coef Fsqd
_refine_ls_weighting_details 'calc w=1/[\s^2^(Fo^2^)+(0.0938P)^2^+18.3282P] where P=(Fo^2^+2Fc^2^)/3'
_refine_ls_weighting_scheme calc
_refine_ls_wR_factor_gt 0.1361
_refine_ls_wR_factor_ref 0.1536
_reflns_number_gt 1893
_reflns_number_total 2099
_reflns_threshold_expression >2sigma(I)
_cod_data_source_file c3ra42990c.txt
_cod_data_source_block 3
_cod_depositor_comments
;
The following automatic conversions were performed:

data item '_symmetry_cell_setting' value 'Orthorhombic' was changed
to 'orthorhombic' in accordance with the
/home/saulius/struct/COD-crude-data/automatic-downloads/DataCite-retrospective/RSC/depositions/lib/dictionaries/cif_core.dic
dictionary named 'cif_core.dic' version 2.4.2 last updated on
2011-04-26.

Automatic conversion script
Id: cif_fix_values 6909 2019-04-08 15:41:33Z antanas 
;
_cod_original_cell_volume 2305.6(5)
_cod_original_sg_symbol_H-M Pnma
_cod_database_code 7239137

loop_
_symmetry_equiv_pos_as_xyz
'x, y, z'
'-x+1/2, -y, z+1/2'
'x+1/2, -y+1/2, -z+1/2'
'-x, y+1/2, -z'
'-x, -y, -z'
'x-1/2, y, -z-1/2'
'-x-1/2, y-1/2, z-1/2'
'x, -y-1/2, z'

loop_
_atom_site_label
_atom_site_type_symbol
_atom_site_fract_x
_atom_site_fract_y
_atom_site_fract_z
_atom_site_U_iso_or_equiv
_atom_site_adp_type
_atom_site_occupancy
_atom_site_symmetry_multiplicity
_atom_site_calc_flag
_atom_site_refinement_flags
_atom_site_disorder_assembly
_atom_site_disorder_group
Pd1 Pd 0.93213(8) 0.7500 0.55910(4) 0.0251(3) Uani 1 2 d S . 1
Br1 Br 1.12650(9) 0.65090(4) 0.59773(5) 0.0394(3) Uani 1 1 d . . 1
N3 N 0.6360(8) 0.6556(3) 0.5769(4) 0.0350(14) Uani 1 1 d . . 1
N2 N 0.6170(8) 0.5899(4) 0.4580(4) 0.0453(16) Uani 1 1 d . . 1
N1 N 0.7511(8) 0.6366(3) 0.4569(4) 0.0345(13) Uani 1 1 d . . 1
C5 C 0.7662(8) 0.6757(3) 0.5288(4) 0.0276(13) Uani 1 1 d . . 1
C7 C 0.6010(9) 0.6791(4) 0.6665(4) 0.0356(15) Uani 1 1 d . . 1
H7A H 0.7045 0.6846 0.6968 0.043 Uiso 1 1 calc R . 1
H7B H 0.5400 0.6405 0.6952 0.043 Uiso 1 1 calc R . 1
C6 C 0.5511(9) 0.6029(4) 0.5324(6) 0.0425(18) Uani 1 1 d . . 1
H6 H 0.4577 0.5795 0.5531 0.051 Uiso 1 1 calc R . 1
C8 C 0.5051(13) 0.7500 0.6753(7) 0.037(2) Uani 1 2 d S . 1
H8A H 0.4519 0.7500 0.7313 0.045 Uiso 1 2 calc SR . 1
H8B H 0.4192 0.7500 0.6319 0.045 Uiso 1 2 calc SR . 1
C4 C 0.8636(9) 0.6341(4) 0.3834(5) 0.0364(16) Uani 1 1 d . . 1
H4A H 0.9349 0.6765 0.3851 0.044 Uiso 1 1 calc R . 1
H4B H 0.8009 0.6361 0.3302 0.044 Uiso 1 1 calc R . 1
C3 C 0.9673(10) 0.5654(4) 0.3837(5) 0.0429(18) Uani 1 1 d . . 1
H3A H 0.8960 0.5229 0.3822 0.052 Uiso 1 1 calc R . 1
H3B H 1.0303 0.5634 0.4368 0.052 Uiso 1 1 calc R . 1
C2 C 1.0840(12) 0.5626(5) 0.3071(6) 0.056(2) Uani 1 1 d . . 1
H2A H 1.0209 0.5639 0.2539 0.067 Uiso 1 1 calc R . 1
H2B H 1.1542 0.6054 0.3081 0.067 Uiso 1 1 calc R . 1
C1 C 1.1886(17) 0.4951(6) 0.3081(10) 0.098(5) Uani 1 1 d . . 1
H1A H 1.2549 0.4947 0.3593 0.147 Uiso 1 1 calc R . 1
H1B H 1.2582 0.4947 0.2580 0.147 Uiso 1 1 calc R . 1
H1C H 1.1195 0.4525 0.3075 0.147 Uiso 1 1 calc R . 1
C10 C 0.4632(17) 0.7500 0.3352(9) 0.061(3) Uani 1 2 d SD A 1
C9 C 0.331(2) 0.7500 0.3974(11) 0.089(5) Uani 1 2 d SD A 1
H9A H 0.2337 0.7702 0.3713 0.133 Uiso 0.50 1 calc PR A 1
H9B H 0.3610 0.7791 0.4465 0.133 Uiso 0.50 1 calc PR A 1
H9C H 0.3089 0.7008 0.4157 0.133 Uiso 0.50 1 calc PR A 1
N4 N 0.5604(19) 0.7500 0.2853(10) 0.086(4) Uani 1 2 d SD A 1

loop_
_atom_site_aniso_label
_atom_site_aniso_U_11
_atom_site_aniso_U_22
_atom_site_aniso_U_33
_atom_site_aniso_U_23
_atom_site_aniso_U_13
_atom_site_aniso_U_12
Pd1 0.0236(4) 0.0264(4) 0.0252(4) 0.000 0.0012(3) 0.000
Br1 0.0347(5) 0.0330(4) 0.0506(5) 0.0016(3) -0.0058(3) 0.0052(3)
N3 0.036(3) 0.035(3) 0.035(3) 0.002(2) 0.005(3) 0.000(3)
N2 0.041(4) 0.048(4) 0.047(4) -0.012(3) 0.000(3) -0.010(3)
N1 0.034(3) 0.037(3) 0.032(3) -0.006(2) 0.002(2) -0.005(3)
C5 0.028(3) 0.022(3) 0.032(3) 0.005(3) 0.001(3) 0.002(3)
C7 0.038(4) 0.039(4) 0.031(3) 0.003(3) 0.005(3) 0.000(3)
C6 0.032(4) 0.037(4) 0.059(5) -0.007(4) -0.001(3) -0.012(3)
C8 0.036(5) 0.042(6) 0.035(5) 0.000 0.015(4) 0.000
C4 0.044(4) 0.035(4) 0.029(3) -0.002(3) 0.005(3) 0.000(3)
C3 0.052(5) 0.037(4) 0.040(4) 0.000(3) 0.011(3) 0.000(4)
C2 0.065(6) 0.041(5) 0.061(5) -0.001(4) 0.022(4) 0.001(4)
C1 0.101(9) 0.046(6) 0.147(12) 0.005(7) 0.075(9) 0.012(6)
C10 0.061(9) 0.065(9) 0.058(8) 0.000 -0.006(7) 0.000
C9 0.076(12) 0.112(15) 0.079(11) 0.000 0.008(9) 0.000
N4 0.092(11) 0.076(9) 0.090(10) 0.000 0.010(9) 0.000

loop_
_atom_type_symbol
_atom_type_description
_atom_type_scat_dispersion_real
_atom_type_scat_dispersion_imag
_atom_type_scat_source
C C 0.0033 0.0016 'International Tables Vol C Tables 4.2.6.8 and 6.1.1.4'
H H 0.0000 0.0000 'International Tables Vol C Tables 4.2.6.8 and 6.1.1.4'
N N 0.0061 0.0033 'International Tables Vol C Tables 4.2.6.8 and 6.1.1.4'
Br Br -0.2901 2.4595 'International Tables Vol C Tables 4.2.6.8 and 6.1.1.4'
Pd Pd -0.9988 1.0072 'International Tables Vol C Tables 4.2.6.8 and 6.1.1.4'

loop_
_geom_angle_atom_site_label_1
_geom_angle_atom_site_label_2
_geom_angle_atom_site_label_3
_geom_angle
_geom_angle_site_symmetry_1
_geom_angle_site_symmetry_3
C5 Pd1 C5 87.0(4) . 8_575
C5 Pd1 Br1 176.39(18) . 8_575
C5 Pd1 Br1 89.54(18) 8_575 8_575
C5 Pd1 Br1 89.54(18) . .
C5 Pd1 Br1 176.39(19) 8_575 .
Br1 Pd1 Br1 93.89(4) 8_575 .
C5 N3 C6 108.1(6) . .
C5 N3 C7 126.2(6) . .
C6 N3 C7 125.3(6) . .
C6 N2 N1 103.0(6) . .
C5 N1 N2 113.2(6) . .
C5 N1 C4 127.7(6) . .
N2 N1 C4 119.0(6) . .
N1 C5 N3 104.1(6) . .
N1 C5 Pd1 129.3(5) . .
N3 C5 Pd1 126.6(5) . .
N3 C7 C8 115.5(7) . .
N2 C6 N3 111.5(7) . .
C7 C8 C7 117.1(9) . 8_575
N1 C4 C3 112.0(6) . .
C4 C3 C2 112.0(7) . .
C1 C2 C3 112.0(8) . .
N4 C10 C9 177.4(18) . .

loop_
_geom_bond_atom_site_label_1
_geom_bond_atom_site_label_2
_geom_bond_distance
_geom_bond_site_symmetry_2
Pd1 C5 1.974(7) .
Pd1 C5 1.974(7) 8_575
Pd1 Br1 2.4797(8) 8_575
Pd1 Br1 2.4797(8) .
N3 C5 1.348(9) .
N3 C6 1.372(10) .
N3 C7 1.479(9) .
N2 C6 1.292(11) .
N2 N1 1.388(9) .
N1 C5 1.328(9) .
N1 C4 1.461(9) .
C7 C8 1.519(9) .
C8 C7 1.519(9) 8_575
C4 C3 1.514(11) .
C3 C2 1.520(11) .
C2 C1 1.501(14) .
C10 N4 1.105(14) .
C10 C9 1.448(15) .

loop_
_geom_torsion_atom_site_label_1
_geom_torsion_atom_site_label_2
_geom_torsion_atom_site_label_3
_geom_torsion_atom_site_label_4
_geom_torsion
_geom_torsion_site_symmetry_1
_geom_torsion_site_symmetry_4
C6 N2 N1 C5 0.8(9) . .
C6 N2 N1 C4 176.3(7) . .
N2 N1 C5 N3 -1.8(8) . .
C4 N1 C5 N3 -176.8(7) . .
N2 N1 C5 Pd1 -179.3(5) . .
C4 N1 C5 Pd1 5.8(11) . .
C6 N3 C5 N1 2.1(8) . .
C7 N3 C5 N1 175.2(6) . .
C6 N3 C5 Pd1 179.6(5) . .
C7 N3 C5 Pd1 -7.2(10) . .
C5 Pd1 C5 N1 100.5(6) 8_575 .
Br1 Pd1 C5 N1 117(3) 8_575 .
Br1 Pd1 C5 N1 -80.6(6) . .
C5 Pd1 C5 N3 -76.4(6) 8_575 .
Br1 Pd1 C5 N3 -59(3) 8_575 .
Br1 Pd1 C5 N3 102.6(6) . .
C5 N3 C7 C8 87.4(9) . .
C6 N3 C7 C8 -100.6(9) . .
N1 N2 C6 N3 0.5(9) . .
C5 N3 C6 N2 -1.7(9) . .
C7 N3 C6 N2 -175.0(7) . .
N3 C7 C8 C7 -80.7(10) . 8_575
C5 N1 C4 C3 102.8(9) . .
N2 N1 C4 C3 -71.8(9) . .
N1 C4 C3 C2 179.8(7) . .
C4 C3 C2 C1 179.2(9) . .
